data_7030032
loop_
_publ_author_name
'Whitehorne, Todd J. J.'
'Vabre, Boris'
'Schaper, Frank'

_publ_section_title
;
 Lactide polymerization catalyzed by Mg and Zn diketiminate complexes with
 flexible ligand frameworks.
;
_journal_issue 17
_journal_name_full 'Dalton transactions (Cambridge, England : 2003)'
_journal_page_first 6339
_journal_page_last 6352
_journal_paper_doi 10.1039/c3dt53278j
_journal_volume 43
_journal_year 2014
_chemical_compound_source 'Synthesized by the authors. See text'
_chemical_formula_moiety 'C76 H72 N4 O2 Zn2, 2(C H2 Cl2)'
_chemical_formula_sum 'C78 H76 Cl4 N4 O2 Zn2'
_chemical_formula_weight 1373.97
_chemical_name_systematic
; 
 ? 
;
_space_group_IT_number 2
_symmetry_cell_setting triclinic
_symmetry_space_group_name_Hall '-P 1'
_symmetry_space_group_name_H-M 'P -1'
_atom_sites_solution_hydrogens geom
_atom_sites_solution_primary direct
_atom_sites_solution_secondary difmap
_audit_creation_method SHELXL-97
_cell_angle_alpha 95.0500(10)
_cell_angle_beta 115.269(2)
_cell_angle_gamma 92.8140(10)
_cell_formula_units_Z 1
_cell_length_a 11.8196(4)
_cell_length_b 12.4402(5)
_cell_length_c 12.4806(5)
_cell_measurement_reflns_used 9878
_cell_measurement_temperature 150
_cell_measurement_theta_max 71.99
_cell_measurement_theta_min 3.58
_cell_volume 1645.42(11)
_computing_cell_refinement 'Bruker SMART'
_computing_data_collection 'Bruker SMART'
_computing_data_reduction 'Bruker SAINT'
_computing_molecular_graphics 'Bruker SHELXTL'
_computing_publication_material 'Bruker SHELXTL'
_computing_structure_refinement 'SHELXL-97 (Sheldrick, 2008)'
_computing_structure_solution 'SHELXS-97 (Sheldrick, 2008)'
_diffrn_ambient_temperature 150
_diffrn_detector_area_resol_mean 5.5
_diffrn_measured_fraction_theta_full 0.952
_diffrn_measured_fraction_theta_max 0.952
_diffrn_measurement_device_type 'Bruker SMART 6000 / Nonius FR591'
_diffrn_measurement_method '\w scan'
_diffrn_radiation_monochromator 'Helios multi-layers optics'
_diffrn_radiation_source 'Rotating Anode'
_diffrn_radiation_type CuK\a
_diffrn_radiation_wavelength 1.54178
_diffrn_reflns_av_R_equivalents 0.0353
_diffrn_reflns_av_sigmaI/netI 0.0211
_diffrn_reflns_limit_h_max 14
_diffrn_reflns_limit_h_min -14
_diffrn_reflns_limit_k_max 15
_diffrn_reflns_limit_k_min -15
_diffrn_reflns_limit_l_max 15
_diffrn_reflns_limit_l_min -15
_diffrn_reflns_number 21587
_diffrn_reflns_theta_full 72.43
_diffrn_reflns_theta_max 72.43
_diffrn_reflns_theta_min 3.58
_exptl_absorpt_coefficient_mu 2.790
_exptl_absorpt_correction_T_max 0.611467
_exptl_absorpt_correction_T_min 0.447932
_exptl_absorpt_correction_type multi-scan
_exptl_absorpt_process_details 'Sadabs (Sheldrick, 1996)'
_exptl_crystal_colour colorless
_exptl_crystal_density_diffrn 1.387
_exptl_crystal_density_method 'not measured'
_exptl_crystal_description block
_exptl_crystal_F_000 716
_exptl_crystal_size_max 0.36
_exptl_crystal_size_mid 0.27
_exptl_crystal_size_min 0.27
_refine_diff_density_max 1.341
_refine_diff_density_min -1.443
_refine_diff_density_rms 0.097
_refine_ls_extinction_coef 0.0118(6)
_refine_ls_extinction_expression Fc^*^=kFc[1+0.001xFc^2^\l^3^/sin(2\q)]^-1/4^
_refine_ls_extinction_method SHELXL
_refine_ls_goodness_of_fit_ref 1.041
_refine_ls_hydrogen_treatment constr
_refine_ls_matrix_type full
_refine_ls_number_parameters 409
_refine_ls_number_reflns 6223
_refine_ls_number_restraints 0
_refine_ls_restrained_S_all 1.041
_refine_ls_R_factor_all 0.0554
_refine_ls_R_factor_gt 0.0544
_refine_ls_shift/su_max 0.000
_refine_ls_shift/su_mean 0.000
_refine_ls_structure_factor_coef Fsqd
_refine_ls_weighting_details 'calc w=1/[\s^2^(Fo^2^)+(0.0800P)^2^+2.2062P] where P=(Fo^2^+2Fc^2^)/3'
_refine_ls_weighting_scheme calc
_refine_ls_wR_factor_gt 0.1395
_refine_ls_wR_factor_ref 0.1405
_reflns_number_gt 5998
_reflns_number_total 6223
_reflns_threshold_expression >2sigma(I)
_cod_data_source_file c3dt53278j2.cif
_cod_data_source_block todd14
_cod_depositor_comments
;
The following automatic conversions were performed:

'_symmetry_cell_setting' value 'Triclinic' changed to 'triclinic'
according to
/usr/data/users/saulius/crontab/automatic-downloads/current/RSC/lib/dictionaries/cif_core.dic
dictionary named 'cif_core.dic' version 2.4.2 from 2011-04-26.

Automatic conversion script
Id: cif_fix_values 2281 2013-09-26 08:29:07Z andrius 
;
_cod_original_sg_symbol_H-M P-1
_cod_database_code 7030032

loop_
_symmetry_equiv_pos_as_xyz
'x, y, z'
'-x, -y, -z'

loop_
_atom_site_label
_atom_site_type_symbol
_atom_site_fract_x
_atom_site_fract_y
_atom_site_fract_z
_atom_site_U_iso_or_equiv
_atom_site_adp_type
_atom_site_occupancy
_atom_site_symmetry_multiplicity
_atom_site_calc_flag
_atom_site_refinement_flags
Zn1 Zn 0.63782(3) 0.99769(2) 0.03879(3) 0.02196(14) Uani 1 1 d .
Cl1 Cl 0.93220(19) 0.72347(15) 0.4010(3) 0.1956(15) Uani 1 1 d .
Cl2 Cl 0.95289(13) 0.50064(13) 0.33052(13) 0.0964(5) Uani 1 1 d .
N1 N 0.74465(19) 0.88889(16) 0.01726(17) 0.0229(4) Uani 1 1 d .
N2 N 0.76485(19) 1.11871(16) 0.13038(18) 0.0251(4) Uani 1 1 d .
O1 O 0.50799(16) 0.94959(14) 0.08914(15) 0.0277(4) Uani 1 1 d .
C1 C 0.9820(3) 1.2060(2) 0.2216(3) 0.0437(7) Uani 1 1 d .
H1A H 0.9711 1.2352 0.2900 0.065 Uiso 1 1 calc R
H1B H 0.9715 1.2608 0.1694 0.065 Uiso 1 1 calc R
H1C H 1.0647 1.1826 0.2470 0.065 Uiso 1 1 calc R
C2 C 0.8849(2) 1.1102(2) 0.1557(2) 0.0284(5) Uani 1 1 d .
C3 C 0.9304(2) 1.0141(2) 0.1286(2) 0.0295(5) Uani 1 1 d .
H3A H 1.0170 1.0192 0.1542 0.035 Uiso 1 1 calc R
C4 C 0.8685(2) 0.9117(2) 0.0697(2) 0.0257(5) Uani 1 1 d .
C5 C 0.9544(3) 0.8246(2) 0.0710(3) 0.0372(6) Uani 1 1 d .
H5A H 0.9365 0.7643 0.1061 0.056 Uiso 1 1 calc R
H5B H 1.0404 0.8536 0.1170 0.056 Uiso 1 1 calc R
H5C H 0.9407 0.8009 -0.0092 0.056 Uiso 1 1 calc R
C10 C 0.6851(2) 0.77683(19) -0.0323(2) 0.0261(5) Uani 1 1 d .
H10A H 0.5949 0.7792 -0.0627 0.031 Uiso 1 1 calc R
H10B H 0.7106 0.7334 0.0335 0.031 Uiso 1 1 calc R
C11 C 0.7101(2) 0.71619(19) -0.1308(2) 0.0249(5) Uani 1 1 d .
C12 C 0.7569(2) 0.6128(2) -0.1175(2) 0.0275(5) Uani 1 1 d .
C13 C 0.7857(3) 0.5589(2) -0.0132(3) 0.0354(6) Uani 1 1 d .
H13A H 0.7748 0.5931 0.0506 0.043 Uiso 1 1 calc R
C14 C 0.8289(3) 0.4586(2) -0.0052(3) 0.0432(7) Uani 1 1 d .
H14A H 0.8469 0.4259 0.0638 0.052 Uiso 1 1 calc R
C15 C 0.8467(3) 0.4036(2) -0.1003(3) 0.0445(7) Uani 1 1 d .
H15A H 0.8748 0.3349 -0.0942 0.053 Uiso 1 1 calc R
C16 C 0.8227(3) 0.4512(2) -0.1999(3) 0.0387(6) Uani 1 1 d .
H16A H 0.8359 0.4150 -0.2614 0.046 Uiso 1 1 calc R
C17 C 0.7772(2) 0.5564(2) -0.2131(2) 0.0299(5) Uani 1 1 d .
C18 C 0.7505(2) 0.6036(2) -0.3168(2) 0.0310(5) Uani 1 1 d .
H18A H 0.7663 0.5678 -0.3769 0.037 Uiso 1 1 calc R
C19 C 0.7008(2) 0.7031(2) -0.3333(2) 0.0280(5) Uani 1 1 d .
C20 C 0.6713(3) 0.7506(2) -0.4414(2) 0.0349(6) Uani 1 1 d .
H20A H 0.6868 0.7147 -0.5017 0.042 Uiso 1 1 calc R
C21 C 0.6213(3) 0.8468(2) -0.4576(2) 0.0394(6) Uani 1 1 d .
H21A H 0.6034 0.8766 -0.5282 0.047 Uiso 1 1 calc R
C22 C 0.5961(3) 0.9023(2) -0.3664(2) 0.0377(6) Uani 1 1 d .
H22A H 0.5601 0.9677 -0.3786 0.045 Uiso 1 1 calc R
C23 C 0.6240(3) 0.8607(2) -0.2617(2) 0.0313(5) Uani 1 1 d .
H23A H 0.6068 0.8983 -0.2035 0.038 Uiso 1 1 calc R
C24 C 0.6793(2) 0.76030(19) -0.2390(2) 0.0254(5) Uani 1 1 d .
C30 C 0.7219(3) 1.22250(19) 0.1531(2) 0.0269(5) Uani 1 1 d .
H30A H 0.6421 1.2277 0.0855 0.032 Uiso 1 1 calc R
H30B H 0.7808 1.2786 0.1513 0.032 Uiso 1 1 calc R
C31 C 0.7034(2) 1.25303(19) 0.2660(2) 0.0250(5) Uani 1 1 d .
C32 C 0.7387(2) 1.1951(2) 0.3665(2) 0.0273(5) Uani 1 1 d .
C33 C 0.8008(3) 1.0971(2) 0.3795(2) 0.0348(6) Uani 1 1 d .
H33A H 0.8195 1.0681 0.3183 0.042 Uiso 1 1 calc R
C34 C 0.8331(3) 1.0455(2) 0.4791(3) 0.0430(7) Uani 1 1 d .
H34A H 0.8733 0.9824 0.4844 0.052 Uiso 1 1 calc R
C35 C 0.8066(3) 1.0864(3) 0.5748(3) 0.0468(8) Uani 1 1 d .
H35A H 0.8294 1.0505 0.6422 0.056 Uiso 1 1 calc R
C36 C 0.7480(3) 1.1779(3) 0.5676(3) 0.0432(7) Uani 1 1 d .
H36A H 0.7301 1.2038 0.6302 0.052 Uiso 1 1 calc R
C37 C 0.7127(3) 1.2361(2) 0.4653(2) 0.0322(6) Uani 1 1 d .
C38 C 0.6534(3) 1.3300(2) 0.4610(2) 0.0339(6) Uani 1 1 d .
H38A H 0.6359 1.3542 0.5244 0.041 Uiso 1 1 calc R
C39 C 0.6192(2) 1.3890(2) 0.3638(2) 0.0288(5) Uani 1 1 d .
C40 C 0.5580(3) 1.4859(2) 0.3597(3) 0.0347(6) Uani 1 1 d .
H40A H 0.5406 1.5098 0.4233 0.042 Uiso 1 1 calc R
C41 C 0.5247(3) 1.5439(2) 0.2657(3) 0.0363(6) Uani 1 1 d .
H41A H 0.4851 1.6068 0.2649 0.044 Uiso 1 1 calc R
C42 C 0.5508(3) 1.5076(2) 0.1685(3) 0.0359(6) Uani 1 1 d .
H42A H 0.5286 1.5477 0.1042 0.043 Uiso 1 1 calc R
C43 C 0.6078(3) 1.4152(2) 0.1676(2) 0.0302(5) Uani 1 1 d .
H43A H 0.6233 1.3935 0.1023 0.036 Uiso 1 1 calc R
C44 C 0.6447(2) 1.35028(19) 0.2648(2) 0.0254(5) Uani 1 1 d .
C50 C 0.5221(2) 0.9048(2) 0.1943(2) 0.0264(5) Uani 1 1 d .
H50A H 0.5490 0.9639 0.2599 0.032 Uiso 1 1 calc R
C51 C 0.6233(3) 0.8265(2) 0.2254(3) 0.0381(6) Uani 1 1 d .
H51A H 0.7007 0.8638 0.2349 0.057 Uiso 1 1 calc R
H51B H 0.5978 0.7676 0.1624 0.057 Uiso 1 1 calc R
H51C H 0.6352 0.7988 0.2985 0.057 Uiso 1 1 calc R
C52 C 0.3973(3) 0.8494(2) 0.1780(3) 0.0363(6) Uani 1 1 d .
H52A H 0.3357 0.9009 0.1586 0.054 Uiso 1 1 calc R
H52B H 0.4074 0.8217 0.2506 0.054 Uiso 1 1 calc R
H52C H 0.3701 0.7908 0.1145 0.054 Uiso 1 1 calc R
C60 C 0.8730(6) 0.5948(5) 0.3782(6) 0.0984(18) Uani 1 1 d .
H60A H 0.7862 0.5889 0.3189 0.118 Uiso 1 1 calc R
H60B H 0.8732 0.5755 0.4519 0.118 Uiso 1 1 calc R

loop_
_atom_site_aniso_label
_atom_site_aniso_U_11
_atom_site_aniso_U_22
_atom_site_aniso_U_33
_atom_site_aniso_U_23
_atom_site_aniso_U_13
_atom_site_aniso_U_12
Zn1 0.0200(2) 0.0224(2) 0.0240(2) 0.00144(12) 0.01012(15) 0.00351(12)
Cl1 0.0886(12) 0.0761(10) 0.385(4) 0.0114(16) 0.0714(18) 0.0047(8)
Cl2 0.0838(8) 0.1067(10) 0.1029(10) -0.0346(8) 0.0549(8) -0.0073(7)
N1 0.0235(10) 0.0223(9) 0.0233(9) 0.0001(7) 0.0108(8) 0.0040(7)
N2 0.0263(10) 0.0240(10) 0.0253(10) 0.0002(8) 0.0120(9) 0.0035(8)
O1 0.0241(9) 0.0340(9) 0.0285(9) 0.0125(7) 0.0127(8) 0.0055(7)
C1 0.0323(15) 0.0353(15) 0.0558(19) -0.0111(13) 0.0159(14) -0.0050(12)
C2 0.0260(12) 0.0292(12) 0.0274(12) -0.0012(9) 0.0104(11) -0.0010(10)
C3 0.0185(12) 0.0338(13) 0.0330(13) -0.0011(10) 0.0091(11) 0.0029(9)
C4 0.0246(12) 0.0288(12) 0.0247(11) 0.0026(9) 0.0114(10) 0.0070(9)
C5 0.0257(13) 0.0361(14) 0.0445(16) -0.0038(12) 0.0110(13) 0.0092(11)
C10 0.0295(13) 0.0225(11) 0.0286(12) 0.0003(9) 0.0152(11) 0.0019(9)
C11 0.0233(12) 0.0230(11) 0.0272(12) -0.0021(9) 0.0111(10) -0.0005(9)
C12 0.0244(12) 0.0238(12) 0.0336(13) -0.0014(10) 0.0131(11) 0.0000(9)
C13 0.0402(15) 0.0283(13) 0.0417(15) 0.0062(11) 0.0206(13) 0.0069(11)
C14 0.0468(18) 0.0329(15) 0.0553(19) 0.0144(13) 0.0247(16) 0.0103(12)
C15 0.0432(17) 0.0246(13) 0.071(2) 0.0044(13) 0.0290(17) 0.0104(11)
C16 0.0354(15) 0.0278(13) 0.0550(18) -0.0044(12) 0.0231(14) 0.0050(11)
C17 0.0253(12) 0.0238(12) 0.0398(14) -0.0047(10) 0.0152(12) -0.0005(9)
C18 0.0289(13) 0.0305(13) 0.0339(13) -0.0093(10) 0.0168(11) -0.0018(10)
C19 0.0242(12) 0.0301(12) 0.0272(12) -0.0053(10) 0.0110(11) -0.0040(9)
C20 0.0362(15) 0.0415(15) 0.0264(13) -0.0043(11) 0.0151(12) -0.0019(11)
C21 0.0484(18) 0.0422(16) 0.0266(13) 0.0038(11) 0.0156(13) 0.0033(13)
C22 0.0464(17) 0.0349(14) 0.0306(14) 0.0044(11) 0.0148(13) 0.0103(12)
C23 0.0353(14) 0.0304(13) 0.0268(12) 0.0001(10) 0.0124(11) 0.0062(10)
C24 0.0223(12) 0.0252(12) 0.0259(12) -0.0034(9) 0.0092(10) -0.0010(9)
C30 0.0338(13) 0.0234(11) 0.0252(12) 0.0011(9) 0.0146(11) 0.0045(9)
C31 0.0252(12) 0.0243(11) 0.0239(11) -0.0009(9) 0.0103(10) -0.0019(9)
C32 0.0267(12) 0.0269(12) 0.0248(12) 0.0002(9) 0.0090(10) -0.0034(9)
C33 0.0402(15) 0.0319(13) 0.0299(13) 0.0044(10) 0.0128(12) 0.0031(11)
C34 0.0490(18) 0.0347(15) 0.0390(16) 0.0108(12) 0.0119(14) 0.0049(12)
C35 0.055(2) 0.0489(18) 0.0306(14) 0.0145(13) 0.0119(14) -0.0023(14)
C36 0.0543(19) 0.0457(17) 0.0304(14) 0.0049(12) 0.0201(14) -0.0043(14)
C37 0.0336(14) 0.0347(14) 0.0268(12) 0.0009(10) 0.0131(11) -0.0052(11)
C38 0.0370(15) 0.0377(14) 0.0293(13) -0.0051(10) 0.0192(12) -0.0049(11)
C39 0.0271(12) 0.0296(12) 0.0293(12) -0.0048(10) 0.0141(11) -0.0036(10)
C40 0.0323(14) 0.0347(14) 0.0393(15) -0.0093(11) 0.0205(12) -0.0014(11)
C41 0.0335(14) 0.0279(13) 0.0455(16) -0.0052(11) 0.0167(13) 0.0059(10)
C42 0.0415(16) 0.0301(13) 0.0340(14) 0.0020(10) 0.0144(13) 0.0068(11)
C43 0.0336(14) 0.0284(12) 0.0284(12) 0.0007(10) 0.0136(11) 0.0037(10)
C44 0.0242(12) 0.0253(12) 0.0247(11) -0.0031(9) 0.0103(10) -0.0027(9)
C50 0.0317(13) 0.0281(12) 0.0217(11) 0.0054(9) 0.0130(10) 0.0047(10)
C51 0.0484(17) 0.0404(15) 0.0343(14) 0.0173(12) 0.0226(14) 0.0182(13)
C52 0.0424(16) 0.0385(14) 0.0339(14) 0.0063(11) 0.0225(13) -0.0017(12)
C60 0.084(4) 0.109(4) 0.107(4) -0.018(3) 0.053(3) -0.005(3)

loop_
_atom_type_symbol
_atom_type_description
_atom_type_scat_dispersion_real
_atom_type_scat_dispersion_imag
_atom_type_scat_source
C C 0.0181 0.0091 'International Tables Vol C Tables 4.2.6.8 and 6.1.1.4'
H H 0.0000 0.0000 'International Tables Vol C Tables 4.2.6.8 and 6.1.1.4'
N N 0.0311 0.0180 'International Tables Vol C Tables 4.2.6.8 and 6.1.1.4'
O O 0.0492 0.0322 'International Tables Vol C Tables 4.2.6.8 and 6.1.1.4'
Zn Zn -1.5491 0.6778 'International Tables Vol C Tables 4.2.6.8 and 6.1.1.4'
Cl Cl 0.3639 0.7018 'International Tables Vol C Tables 4.2.6.8 and 6.1.1.4'

loop_
_geom_angle_atom_site_label_1
_geom_angle_atom_site_label_2
_geom_angle_atom_site_label_3
_geom_angle
_geom_angle_site_symmetry_1
_geom_angle_site_symmetry_3
N2 Zn1 N1 100.66(8) . .
N2 Zn1 O1 110.22(8) . 2_675
N1 Zn1 O1 126.24(8) . 2_675
N2 Zn1 O1 121.21(8) . .
N1 Zn1 O1 117.75(8) . .
O1 Zn1 O1 81.99(7) 2_675 .
N2 Zn1 Zn1 124.91(6) . 2_675
N1 Zn1 Zn1 134.42(6) . 2_675
O1 Zn1 Zn1 41.03(5) 2_675 2_675
O1 Zn1 Zn1 40.96(5) . 2_675
C4 N1 C10 121.9(2) . .
C4 N1 Zn1 119.00(16) . .
C10 N1 Zn1 117.45(15) . .
C2 N2 C30 121.0(2) . .
C2 N2 Zn1 120.25(16) . .
C30 N2 Zn1 118.10(16) . .
C50 O1 Zn1 132.07(15) . 2_675
C50 O1 Zn1 129.41(15) . .
Zn1 O1 Zn1 98.01(7) 2_675 .
C2 C1 H1A 109.5 . .
C2 C1 H1B 109.5 . .
H1A C1 H1B 109.5 . .
C2 C1 H1C 109.5 . .
H1A C1 H1C 109.5 . .
H1B C1 H1C 109.5 . .
N2 C2 C3 123.5(2) . .
N2 C2 C1 120.0(2) . .
C3 C2 C1 116.4(2) . .
C2 C3 C4 131.6(2) . .
C2 C3 H3A 114.2 . .
C4 C3 H3A 114.2 . .
N1 C4 C3 124.4(2) . .
N1 C4 C5 120.5(2) . .
C3 C4 C5 115.0(2) . .
C4 C5 H5A 109.5 . .
C4 C5 H5B 109.5 . .
H5A C5 H5B 109.5 . .
C4 C5 H5C 109.5 . .
H5A C5 H5C 109.5 . .
H5B C5 H5C 109.5 . .
N1 C10 C11 119.4(2) . .
N1 C10 H10A 107.5 . .
C11 C10 H10A 107.5 . .
N1 C10 H10B 107.5 . .
C11 C10 H10B 107.5 . .
H10A C10 H10B 107.0 . .
C24 C11 C12 119.6(2) . .
C24 C11 C10 119.6(2) . .
C12 C11 C10 120.7(2) . .
C11 C12 C13 123.8(2) . .
C11 C12 C17 119.5(2) . .
C13 C12 C17 116.7(2) . .
C14 C13 C12 121.7(3) . .
C14 C13 H13A 119.2 . .
C12 C13 H13A 119.2 . .
C13 C14 C15 121.0(3) . .
C13 C14 H14A 119.5 . .
C15 C14 H14A 119.5 . .
C16 C15 C14 119.9(3) . .
C16 C15 H15A 120.1 . .
C14 C15 H15A 120.1 . .
C15 C16 C17 121.5(3) . .
C15 C16 H16A 119.2 . .
C17 C16 H16A 119.2 . .
C18 C17 C16 121.0(2) . .
C18 C17 C12 119.7(2) . .
C16 C17 C12 119.3(3) . .
C17 C18 C19 121.8(2) . .
C17 C18 H18A 119.1 . .
C19 C18 H18A 119.1 . .
C18 C19 C20 121.6(2) . .
C18 C19 C24 119.3(2) . .
C20 C19 C24 119.2(2) . .
C21 C20 C19 121.3(2) . .
C21 C20 H20A 119.4 . .
C19 C20 H20A 119.4 . .
C20 C21 C22 120.0(3) . .
C20 C21 H21A 120.0 . .
C22 C21 H21A 120.0 . .
C23 C22 C21 120.7(3) . .
C23 C22 H22A 119.7 . .
C21 C22 H22A 119.7 . .
C22 C23 C24 121.7(2) . .
C22 C23 H23A 119.2 . .
C24 C23 H23A 119.2 . .
C11 C24 C23 122.6(2) . .
C11 C24 C19 120.1(2) . .
C23 C24 C19 117.2(2) . .
N2 C30 C31 122.0(2) . .
N2 C30 H30A 106.8 . .
C31 C30 H30A 106.8 . .
N2 C30 H30B 106.8 . .
C31 C30 H30B 106.8 . .
H30A C30 H30B 106.7 . .
C32 C31 C44 119.4(2) . .
C32 C31 C30 126.7(2) . .
C44 C31 C30 113.9(2) . .
C31 C32 C33 124.7(2) . .
C31 C32 C37 119.0(2) . .
C33 C32 C37 116.3(2) . .
C34 C33 C32 121.8(3) . .
C34 C33 H33A 119.1 . .
C32 C33 H33A 119.1 . .
C33 C34 C35 121.2(3) . .
C33 C34 H34A 119.4 . .
C35 C34 H34A 119.4 . .
C36 C35 C34 119.7(3) . .
C36 C35 H35A 120.2 . .
C34 C35 H35A 120.2 . .
C35 C36 C37 121.6(3) . .
C35 C36 H36A 119.2 . .
C37 C36 H36A 119.2 . .
C38 C37 C36 120.2(3) . .
C38 C37 C32 120.4(2) . .
C36 C37 C32 119.4(3) . .
C37 C38 C39 121.6(2) . .
C37 C38 H38A 119.2 . .
C39 C38 H38A 119.2 . .
C38 C39 C40 121.4(2) . .
C38 C39 C44 119.0(2) . .
C40 C39 C44 119.5(2) . .
C41 C40 C39 121.8(2) . .
C41 C40 H40A 119.1 . .
C39 C40 H40A 119.1 . .
C40 C41 C42 119.3(2) . .
C40 C41 H41A 120.4 . .
C42 C41 H41A 120.4 . .
C43 C42 C41 121.2(3) . .
C43 C42 H42A 119.4 . .
C41 C42 H42A 119.4 . .
C42 C43 C44 121.9(2) . .
C42 C43 H43A 119.1 . .
C44 C43 H43A 119.1 . .
C31 C44 C43 123.2(2) . .
C31 C44 C39 120.5(2) . .
C43 C44 C39 116.3(2) . .
O1 C50 C52 110.2(2) . .
O1 C50 C51 109.6(2) . .
C52 C50 C51 111.5(2) . .
O1 C50 H50A 108.5 . .
C52 C50 H50A 108.5 . .
C51 C50 H50A 108.5 . .
C50 C51 H51A 109.5 . .
C50 C51 H51B 109.5 . .
H51A C51 H51B 109.5 . .
C50 C51 H51C 109.5 . .
H51A C51 H51C 109.5 . .
H51B C51 H51C 109.5 . .
C50 C52 H52A 109.5 . .
C50 C52 H52B 109.5 . .
H52A C52 H52B 109.5 . .
C50 C52 H52C 109.5 . .
H52A C52 H52C 109.5 . .
H52B C52 H52C 109.5 . .
Cl1 C60 Cl2 115.1(3) . .
Cl1 C60 H60A 108.5 . .
Cl2 C60 H60A 108.5 . .
Cl1 C60 H60B 108.5 . .
Cl2 C60 H60B 108.5 . .
H60A C60 H60B 107.5 . .

loop_
_geom_bond_atom_site_label_1
_geom_bond_atom_site_label_2
_geom_bond_distance
_geom_bond_site_symmetry_2
Zn1 N2 1.959(2) .
Zn1 N1 1.9728(19) .
Zn1 O1 1.9737(17) 2_675
Zn1 O1 1.9766(17) .
Zn1 Zn1 2.9816(6) 2_675
Cl1 C60 1.665(6) .
Cl2 C60 1.756(6) .
N1 C4 1.326(3) .
N1 C10 1.484(3) .
N2 C2 1.327(3) .
N2 C30 1.459(3) .
O1 C50 1.419(3) .
O1 Zn1 1.9738(17) 2_675
C1 C2 1.517(4) .
C1 H1A 0.9600 .
C1 H1B 0.9600 .
C1 H1C 0.9600 .
C2 C3 1.408(4) .
C3 C4 1.409(4) .
C3 H3A 0.9300 .
C4 C5 1.516(3) .
C5 H5A 0.9600 .
C5 H5B 0.9600 .
C5 H5C 0.9600 .
C10 C11 1.529(3) .
C10 H10A 0.9700 .
C10 H10B 0.9700 .
C11 C24 1.409(4) .
C11 C12 1.420(3) .
C12 C13 1.434(4) .
C12 C17 1.445(4) .
C13 C14 1.367(4) .
C13 H13A 0.9300 .
C14 C15 1.416(5) .
C14 H14A 0.9300 .
C15 C16 1.349(5) .
C15 H15A 0.9300 .
C16 C17 1.436(4) .
C16 H16A 0.9300 .
C17 C18 1.387(4) .
C18 C19 1.389(4) .
C18 H18A 0.9300 .
C19 C20 1.432(4) .
C19 C24 1.443(3) .
C20 C21 1.353(4) .
C20 H20A 0.9300 .
C21 C22 1.427(4) .
C21 H21A 0.9300 .
C22 C23 1.361(4) .
C22 H22A 0.9300 .
C23 C24 1.432(4) .
C23 H23A 0.9300 .
C30 C31 1.534(3) .
C30 H30A 0.9700 .
C30 H30B 0.9700 .
C31 C32 1.418(3) .
C31 C44 1.422(3) .
C32 C33 1.439(4) .
C32 C37 1.451(4) .
C33 C34 1.365(4) .
C33 H33A 0.9300 .
C34 C35 1.419(5) .
C34 H34A 0.9300 .
C35 C36 1.351(5) .
C35 H35A 0.9300 .
C36 C37 1.437(4) .
C36 H36A 0.9300 .
C37 C38 1.384(4) .
C38 C39 1.392(4) .
C38 H38A 0.9300 .
C39 C40 1.430(4) .
C39 C44 1.441(3) .
C40 C41 1.354(4) .
C40 H40A 0.9300 .
C41 C42 1.416(4) .
C41 H41A 0.9300 .
C42 C43 1.362(4) .
C42 H42A 0.9300 .
C43 C44 1.439(4) .
C43 H43A 0.9300 .
C50 C52 1.520(4) .
C50 C51 1.521(4) .
C50 H50A 0.9800 .
C51 H51A 0.9600 .
C51 H51B 0.9600 .
C51 H51C 0.9600 .
C52 H52A 0.9600 .
C52 H52B 0.9600 .
C52 H52C 0.9600 .
C60 H60A 0.9700 .
C60 H60B 0.9700 .

loop_
_geom_torsion_atom_site_label_1
_geom_torsion_atom_site_label_2
_geom_torsion_atom_site_label_3
_geom_torsion_atom_site_label_4
_geom_torsion
_geom_torsion_site_symmetry_1
_geom_torsion_site_symmetry_4
N2 Zn1 N1 C4 4.41(19) . .
O1 Zn1 N1 C4 129.43(17) 2_675 .
O1 Zn1 N1 C4 -129.60(17) . .
Zn1 Zn1 N1 C4 -176.82(14) 2_675 .
N2 Zn1 N1 C10 170.25(16) . .
O1 Zn1 N1 C10 -64.73(19) 2_675 .
O1 Zn1 N1 C10 36.24(19) . .
Zn1 Zn1 N1 C10 -11.0(2) 2_675 .
N1 Zn1 N2 C2 2.2(2) . .
O1 Zn1 N2 C2 -133.11(18) 2_675 .
O1 Zn1 N2 C2 134.06(18) . .
Zn1 Zn1 N2 C2 -176.78(16) 2_675 .
N1 Zn1 N2 C30 172.73(16) . .
O1 Zn1 N2 C30 37.47(18) 2_675 .
O1 Zn1 N2 C30 -55.36(19) . .
Zn1 Zn1 N2 C30 -6.2(2) 2_675 .
N2 Zn1 O1 C50 -63.7(2) . .
N1 Zn1 O1 C50 60.6(2) . .
O1 Zn1 O1 C50 -172.5(2) 2_675 .
Zn1 Zn1 O1 C50 -172.5(2) 2_675 .
N2 Zn1 O1 Zn1 108.83(9) . 2_675
N1 Zn1 O1 Zn1 -126.90(8) . 2_675
O1 Zn1 O1 Zn1 0.0 2_675 2_675
C30 N2 C2 C3 -175.6(2) . .
Zn1 N2 C2 C3 -5.3(3) . .
C30 N2 C2 C1 6.8(4) . .
Zn1 N2 C2 C1 177.1(2) . .
N2 C2 C3 C4 2.3(5) . .
C1 C2 C3 C4 179.9(3) . .
C10 N1 C4 C3 -173.5(2) . .
Zn1 N1 C4 C3 -8.3(3) . .
C10 N1 C4 C5 5.5(3) . .
Zn1 N1 C4 C5 170.73(19) . .
C2 C3 C4 N1 5.8(5) . .
C2 C3 C4 C5 -173.2(3) . .
C4 N1 C10 C11 -59.9(3) . .
Zn1 N1 C10 C11 134.73(19) . .
N1 C10 C11 C24 -58.6(3) . .
N1 C10 C11 C12 125.3(2) . .
C24 C11 C12 C13 -177.2(2) . .
C10 C11 C12 C13 -1.1(4) . .
C24 C11 C12 C17 2.6(4) . .
C10 C11 C12 C17 178.7(2) . .
C11 C12 C13 C14 179.1(3) . .
C17 C12 C13 C14 -0.8(4) . .
C12 C13 C14 C15 -0.1(5) . .
C13 C14 C15 C16 1.0(5) . .
C14 C15 C16 C17 -1.1(5) . .
C15 C16 C17 C18 -178.7(3) . .
C15 C16 C17 C12 0.2(4) . .
C11 C12 C17 C18 -0.2(4) . .
C13 C12 C17 C18 179.6(2) . .
C11 C12 C17 C16 -179.1(2) . .
C13 C12 C17 C16 0.7(4) . .
C16 C17 C18 C19 176.9(2) . .
C12 C17 C18 C19 -2.0(4) . .
C17 C18 C19 C20 -178.9(2) . .
C17 C18 C19 C24 1.7(4) . .
C18 C19 C20 C21 179.1(3) . .
C24 C19 C20 C21 -1.4(4) . .
C19 C20 C21 C22 -0.5(4) . .
C20 C21 C22 C23 1.3(5) . .
C21 C22 C23 C24 -0.1(5) . .
C12 C11 C24 C23 175.8(2) . .
C10 C11 C24 C23 -0.3(4) . .
C12 C11 C24 C19 -3.0(3) . .
C10 C11 C24 C19 -179.1(2) . .
C22 C23 C24 C11 179.3(3) . .
C22 C23 C24 C19 -1.8(4) . .
C18 C19 C24 C11 0.9(4) . .
C20 C19 C24 C11 -178.6(2) . .
C18 C19 C24 C23 -178.0(2) . .
C20 C19 C24 C23 2.5(3) . .
C2 N2 C30 C31 -97.7(3) . .
Zn1 N2 C30 C31 91.8(2) . .
N2 C30 C31 C32 8.5(4) . .
N2 C30 C31 C44 -171.7(2) . .
C44 C31 C32 C33 -178.7(2) . .
C30 C31 C32 C33 1.1(4) . .
C44 C31 C32 C37 0.7(3) . .
C30 C31 C32 C37 -179.5(2) . .
C31 C32 C33 C34 179.5(3) . .
C37 C32 C33 C34 0.2(4) . .
C32 C33 C34 C35 0.1(5) . .
C33 C34 C35 C36 0.2(5) . .
C34 C35 C36 C37 -0.7(5) . .
C35 C36 C37 C38 -179.6(3) . .
C35 C36 C37 C32 1.0(5) . .
C31 C32 C37 C38 0.5(4) . .
C33 C32 C37 C38 179.9(2) . .
C31 C32 C37 C36 179.9(2) . .
C33 C32 C37 C36 -0.7(4) . .
C36 C37 C38 C39 179.3(3) . .
C32 C37 C38 C39 -1.3(4) . .
C37 C38 C39 C40 180.0(3) . .
C37 C38 C39 C44 0.9(4) . .
C38 C39 C40 C41 179.9(3) . .
C44 C39 C40 C41 -1.1(4) . .
C39 C40 C41 C42 0.1(4) . .
C40 C41 C42 C43 0.5(4) . .
C41 C42 C43 C44 -0.3(4) . .
C32 C31 C44 C43 178.9(2) . .
C30 C31 C44 C43 -1.0(3) . .
C32 C31 C44 C39 -1.0(4) . .
C30 C31 C44 C39 179.1(2) . .
C42 C43 C44 C31 179.5(3) . .
C42 C43 C44 C39 -0.6(4) . .
C38 C39 C44 C31 0.3(4) . .
C40 C39 C44 C31 -178.8(2) . .
C38 C39 C44 C43 -179.6(2) . .
C40 C39 C44 C43 1.3(3) . .
Zn1 O1 C50 C52 27.1(3) 2_675 .
Zn1 O1 C50 C52 -162.92(17) . .
Zn1 O1 C50 C51 150.24(19) 2_675 .
Zn1 O1 C50 C51 -39.8(3) . .
